data_7134382
loop_
_publ_author_name
'Mu, Delong'
'Zhu, Xinrui'
'Chen, Jiean'

_publ_section_title
;
 Facile synthesis of 1-silaacenaphthenes by transition metal-catalyzed
 intramolecular C(sp3)--H silylation
;
_journal_issue 39
_journal_name_full 'Chemical Communications'
_journal_page_first 7073
_journal_page_last 7076
_journal_paper_doi 10.1039/D5CC00967G
_journal_volume 61
_journal_year 2025
_chemical_formula_sum 'C23 H18 Si'
_chemical_formula_weight 322.46
_space_group_crystal_system monoclinic
_space_group_IT_number 14
_space_group_name_Hall '-P 2yn'
_space_group_name_H-M_alt 'P 1 21/n 1'
_atom_sites_solution_hydrogens geom
_audit_creation_method SHELXL-2018/3
_audit_update_record
;
2023-09-10 deposited with the CCDC.	2025-04-07 downloaded from the CCDC.
;
_cell_angle_alpha 90
_cell_angle_beta 96.2220(10)
_cell_angle_gamma 90
_cell_formula_units_Z 4
_cell_length_a 6.17670(10)
_cell_length_b 12.3479(2)
_cell_length_c 23.1083(3)
_cell_measurement_temperature 302(2)
_cell_volume 1752.07(5)
_computing_structure_refinement 'SHELXL-2018/3 (Sheldrick, 2018)'
_computing_structure_solution 'SHELXT 2018/2 (Sheldrick, 2018)'
_diffrn_ambient_temperature 302(2)
_diffrn_measured_fraction_theta_full 0.996
_diffrn_measured_fraction_theta_max 0.973
_diffrn_radiation_type CuK\a
_diffrn_radiation_wavelength 1.54184
_diffrn_reflns_av_R_equivalents 0.0196
_diffrn_reflns_av_unetI/netI 0.0109
_diffrn_reflns_Laue_measured_fraction_full 0.996
_diffrn_reflns_Laue_measured_fraction_max 0.973
_diffrn_reflns_limit_h_max 7
_diffrn_reflns_limit_h_min -7
_diffrn_reflns_limit_k_max 15
_diffrn_reflns_limit_k_min -15
_diffrn_reflns_limit_l_max 27
_diffrn_reflns_limit_l_min -28
_diffrn_reflns_number 20999
_diffrn_reflns_point_group_measured_fraction_full 0.996
_diffrn_reflns_point_group_measured_fraction_max 0.973
_diffrn_reflns_theta_full 67.684
_diffrn_reflns_theta_max 76.902
_diffrn_reflns_theta_min 3.848
_exptl_absorpt_coefficient_mu 1.153
_exptl_crystal_density_diffrn 1.222
_exptl_crystal_F_000 680
_refine_diff_density_max 0.520
_refine_diff_density_min -0.320
_refine_diff_density_rms 0.031
_refine_ls_extinction_coef 0.0018(8)
_refine_ls_extinction_expression Fc^*^=kFc[1+0.001xFc^2^\l^3^/sin(2\q)]^-1/4^
_refine_ls_extinction_method 'SHELXL-2018/3 (Sheldrick 2018)'
_refine_ls_goodness_of_fit_ref 1.061
_refine_ls_hydrogen_treatment constr
_refine_ls_matrix_type full
_refine_ls_number_parameters 218
_refine_ls_number_reflns 3597
_refine_ls_number_restraints 0
_refine_ls_restrained_S_all 1.061
_refine_ls_R_factor_all 0.0432
_refine_ls_R_factor_gt 0.0413
_refine_ls_shift/su_max 0.001
_refine_ls_shift/su_mean 0.000
_refine_ls_structure_factor_coef Fsqd
_refine_ls_weighting_details 'w=1/[\s^2^(Fo^2^)+(0.0608P)^2^+0.4015P] where P=(Fo^2^+2Fc^2^)/3'
_refine_ls_weighting_scheme calc
_refine_ls_wR_factor_gt 0.1158
_refine_ls_wR_factor_ref 0.1173
_reflns_Friedel_coverage 0.000
_reflns_number_gt 3360
_reflns_number_total 3597
_reflns_threshold_expression 'I > 2\s(I)'
_cod_data_source_file d5cc00967g2.cif
_cod_data_source_block yh253mdl0452_auto
_cod_depositor_comments 'Adding full bibliography for 7134382.cif.'
_cod_original_sg_symbol_H-M 'P 21/n'
_cod_database_code 7134382
_shelx_shelxl_version_number 2018/3
_shelx_space_group_comment
;
The symmetry employed for this shelxl refinement is uniquely defined
by the following loop, which should always be used as a source of
symmetry information in preference to the above space-group names.
They are only intended as comments.
;

loop_
_space_group_symop_operation_xyz
'x, y, z'
'-x+1/2, y+1/2, -z+1/2'
'-x, -y, -z'
'x-1/2, -y-1/2, z-1/2'

loop_
_atom_site_label
_atom_site_type_symbol
_atom_site_fract_x
_atom_site_fract_y
_atom_site_fract_z
_atom_site_U_iso_or_equiv
_atom_site_adp_type
_atom_site_occupancy
_atom_site_site_symmetry_order
_atom_site_calc_flag
_atom_site_refinement_flags_posn
_atom_site_refinement_flags_adp
_atom_site_refinement_flags_occupancy
_atom_site_disorder_assembly
_atom_site_disorder_group
Si11 Si 0.46662(6) 0.45232(3) 0.64206(2) 0.04679(15) Uani 1 1 d . . . . .
C2 C 0.3207(2) 0.26295(12) 0.59757(6) 0.0508(3) Uani 1 1 d . . . . .
C13 C 0.6574(2) 0.47343(12) 0.70957(6) 0.0475(3) Uani 1 1 d . . . . .
C1 C 0.2846(2) 0.33260(12) 0.64484(6) 0.0485(3) Uani 1 1 d . . . . .
C19 C 0.3014(2) 0.57656(12) 0.62267(6) 0.0490(3) Uani 1 1 d . . . . .
C14 C 0.6504(3) 0.40749(14) 0.75814(7) 0.0582(4) Uani 1 1 d . . . . .
H14 H 0.545885 0.353182 0.757496 0.070 Uiso 1 1 calc R U . . .
C3 C 0.4843(3) 0.29387(14) 0.56180(7) 0.0579(4) Uani 1 1 d . . . . .
C18 C 0.8187(2) 0.55332(13) 0.71233(7) 0.0557(4) Uani 1 1 d . . . . .
H18 H 0.829329 0.597898 0.680315 0.067 Uiso 1 1 calc R U . . .
C24 C 0.3273(3) 0.67405(13) 0.65241(7) 0.0599(4) Uani 1 1 d . . . . .
H24 H 0.434869 0.680027 0.683666 0.072 Uiso 1 1 calc R U . . .
C20 C 0.1356(3) 0.57121(14) 0.57644(7) 0.0626(4) Uani 1 1 d . . . . .
H20 H 0.112815 0.506893 0.555733 0.075 Uiso 1 1 calc R U . . .
C10 C 0.1273(2) 0.30539(14) 0.67990(8) 0.0600(4) Uani 1 1 d . . . . .
H10 H 0.101791 0.349614 0.711018 0.072 Uiso 1 1 calc R U . . .
C7 C 0.1985(3) 0.16728(13) 0.58604(8) 0.0677(5) Uani 1 1 d . . . . .
C17 C 0.9627(3) 0.56704(15) 0.76196(9) 0.0663(5) Uani 1 1 d . . . . .
H17 H 1.068121 0.621027 0.763230 0.080 Uiso 1 1 calc R U . . .
C12 C 0.6030(3) 0.39740(15) 0.57837(7) 0.0607(4) Uani 1 1 d . . . . .
H12A H 0.589203 0.448181 0.546151 0.073 Uiso 1 1 calc R U . . .
H12B H 0.756300 0.383626 0.589738 0.073 Uiso 1 1 calc R U . . .
C23 C 0.1968(3) 0.76262(15) 0.63669(8) 0.0698(5) Uani 1 1 d . . . . .
H23 H 0.218181 0.827301 0.657128 0.084 Uiso 1 1 calc R U . . .
C16 C 0.9503(3) 0.50108(17) 0.80938(8) 0.0706(5) Uani 1 1 d . . . . .
H16 H 1.046637 0.510695 0.842803 0.085 Uiso 1 1 calc R U . . .
C21 C 0.0053(3) 0.65949(17) 0.56102(8) 0.0749(5) Uani 1 1 d . . . . .
H21 H -0.104012 0.654311 0.530143 0.090 Uiso 1 1 calc R U . . .
C15 C 0.7962(3) 0.42127(17) 0.80734(8) 0.0703(5) Uani 1 1 d . . . . .
H15 H 0.789427 0.376001 0.839260 0.084 Uiso 1 1 calc R U . . .
C22 C 0.0367(3) 0.75526(16) 0.59123(8) 0.0730(5) Uani 1 1 d . . . . .
H22 H -0.050957 0.814839 0.580709 0.088 Uiso 1 1 calc R U . . .
C8 C 0.0370(3) 0.14391(16) 0.62346(10) 0.0793(6) Uani 1 1 d . . . . .
H8 H -0.047991 0.082045 0.616849 0.095 Uiso 1 1 calc R U . . .
C4 C 0.5221(4) 0.22837(18) 0.51573(8) 0.0781(6) Uani 1 1 d . . . . .
H4 H 0.627438 0.247614 0.491757 0.094 Uiso 1 1 calc R U . . .
C9 C 0.0039(3) 0.20932(17) 0.66837(10) 0.0760(5) Uani 1 1 d . . . . .
H9 H -0.102151 0.191112 0.692335 0.091 Uiso 1 1 calc R U . . .
C6 C 0.2452(4) 0.10228(16) 0.53869(10) 0.0891(7) Uani 1 1 d . . . . .
H6 H 0.168797 0.038254 0.530447 0.107 Uiso 1 1 calc R U . . .
C5 C 0.4031(5) 0.13352(19) 0.50494(10) 0.0920(7) Uani 1 1 d . . . . .
H5 H 0.431686 0.089976 0.473822 0.110 Uiso 1 1 calc R U . . .

loop_
_atom_site_aniso_label
_atom_site_aniso_U_11
_atom_site_aniso_U_22
_atom_site_aniso_U_33
_atom_site_aniso_U_23
_atom_site_aniso_U_13
_atom_site_aniso_U_12
Si11 0.0431(2) 0.0485(2) 0.0481(2) -0.00089(15) 0.00149(15) -0.00139(14)
C2 0.0496(7) 0.0454(7) 0.0539(8) 0.0006(6) -0.0105(6) 0.0073(6)
C13 0.0402(6) 0.0517(8) 0.0502(7) -0.0028(6) 0.0031(5) 0.0006(6)
C1 0.0419(7) 0.0476(7) 0.0546(8) 0.0035(6) -0.0014(6) 0.0010(5)
C19 0.0471(7) 0.0503(7) 0.0491(7) 0.0025(6) 0.0035(6) -0.0007(6)
C14 0.0520(8) 0.0652(9) 0.0567(8) 0.0040(7) 0.0027(6) -0.0075(7)
C3 0.0564(8) 0.0637(9) 0.0515(8) -0.0033(7) -0.0039(6) 0.0162(7)
C18 0.0479(8) 0.0553(8) 0.0637(9) 0.0007(7) 0.0048(7) -0.0022(6)
C24 0.0579(9) 0.0584(9) 0.0614(9) -0.0065(7) -0.0020(7) 0.0016(7)
C20 0.0667(10) 0.0624(9) 0.0558(9) -0.0034(7) -0.0070(7) 0.0049(8)
C10 0.0480(8) 0.0643(10) 0.0676(9) 0.0104(8) 0.0054(7) 0.0004(7)
C7 0.0730(11) 0.0477(8) 0.0751(11) 0.0030(7) -0.0254(9) 0.0013(7)
C17 0.0489(8) 0.0629(10) 0.0846(12) -0.0140(9) -0.0046(8) -0.0070(7)
C12 0.0534(8) 0.0739(10) 0.0556(8) 0.0007(7) 0.0095(7) 0.0024(7)
C23 0.0794(11) 0.0539(9) 0.0760(11) -0.0073(8) 0.0082(9) 0.0078(8)
C16 0.0633(10) 0.0805(12) 0.0631(10) -0.0140(9) -0.0151(8) 0.0037(9)
C21 0.0744(11) 0.0833(13) 0.0626(10) 0.0038(9) -0.0123(8) 0.0177(10)
C15 0.0725(11) 0.0839(12) 0.0525(9) 0.0065(8) -0.0023(8) -0.0003(9)
C22 0.0791(12) 0.0685(11) 0.0712(11) 0.0099(9) 0.0063(9) 0.0240(9)
C8 0.0731(12) 0.0594(10) 0.0981(14) 0.0153(10) -0.0239(11) -0.0194(9)
C4 0.0858(13) 0.0864(13) 0.0606(10) -0.0133(9) 0.0004(9) 0.0322(11)
C9 0.0546(9) 0.0777(12) 0.0936(13) 0.0253(11) -0.0009(9) -0.0160(9)
C6 0.1157(18) 0.0511(10) 0.0892(14) -0.0147(9) -0.0411(14) 0.0123(11)
C5 0.1201(19) 0.0761(14) 0.0744(13) -0.0209(11) -0.0144(13) 0.0348(13)

loop_
_atom_type_symbol
_atom_type_description
_atom_type_scat_dispersion_real
_atom_type_scat_dispersion_imag
_atom_type_scat_source
C C 0.0181 0.0091 'International Tables Vol C Tables 4.2.6.8 and 6.1.1.4'
H H 0.0000 0.0000 'International Tables Vol C Tables 4.2.6.8 and 6.1.1.4'
Si Si 0.2541 0.3302 'International Tables Vol C Tables 4.2.6.8 and 6.1.1.4'

loop_
_geom_angle_atom_site_label_1
_geom_angle_atom_site_label_2
_geom_angle_atom_site_label_3
_geom_angle
_geom_angle_site_symmetry_1
_geom_angle_site_symmetry_3
_geom_angle_publ_flag
C1 Si11 C13 114.23(7) . . ?
C1 Si11 C19 110.11(6) . . ?
C13 Si11 C19 111.35(7) . . ?
C1 Si11 C12 93.63(7) . . ?
C13 Si11 C12 113.85(7) . . ?
C19 Si11 C12 112.56(7) . . ?
C7 C2 C3 120.86(16) . . ?
C7 C2 C1 121.62(16) . . ?
C3 C2 C1 117.52(14) . . ?
C14 C13 C18 117.40(14) . . ?
C14 C13 Si11 121.34(11) . . ?
C18 C13 Si11 121.20(11) . . ?
C10 C1 C2 118.92(14) . . ?
C10 C1 Si11 133.09(13) . . ?
C2 C1 Si11 107.89(11) . . ?
C24 C19 C20 117.05(14) . . ?
C24 C19 Si11 124.25(11) . . ?
C20 C19 Si11 118.66(12) . . ?
C15 C14 C13 121.15(15) . . ?
C15 C14 H14 119.4 . . ?
C13 C14 H14 119.4 . . ?
C4 C3 C2 118.77(18) . . ?
C4 C3 C12 125.32(18) . . ?
C2 C3 C12 115.92(13) . . ?
C17 C18 C13 120.99(16) . . ?
C17 C18 H18 119.5 . . ?
C13 C18 H18 119.5 . . ?
C23 C24 C19 121.58(15) . . ?
C23 C24 H24 119.2 . . ?
C19 C24 H24 119.2 . . ?
C21 C20 C19 121.23(16) . . ?
C21 C20 H20 119.4 . . ?
C19 C20 H20 119.4 . . ?
C1 C10 C9 119.60(17) . . ?
C1 C10 H10 120.2 . . ?
C9 C10 H10 120.2 . . ?
C2 C7 C6 118.2(2) . . ?
C2 C7 C8 116.89(17) . . ?
C6 C7 C8 124.96(19) . . ?
C16 C17 C18 120.14(16) . . ?
C16 C17 H17 119.9 . . ?
C18 C17 H17 119.9 . . ?
C3 C12 Si11 104.86(11) . . ?
C3 C12 H12A 110.8 . . ?
Si11 C12 H12A 110.8 . . ?
C3 C12 H12B 110.8 . . ?
Si11 C12 H12B 110.8 . . ?
H12A C12 H12B 108.9 . . ?
C22 C23 C24 120.14(16) . . ?
C22 C23 H23 119.9 . . ?
C24 C23 H23 119.9 . . ?
C15 C16 C17 119.90(15) . . ?
C15 C16 H16 120.1 . . ?
C17 C16 H16 120.1 . . ?
C22 C21 C20 120.14(16) . . ?
C22 C21 H21 119.9 . . ?
C20 C21 H21 119.9 . . ?
C16 C15 C14 120.40(17) . . ?
C16 C15 H15 119.8 . . ?
C14 C15 H15 119.8 . . ?
C23 C22 C21 119.86(16) . . ?
C23 C22 H22 120.1 . . ?
C21 C22 H22 120.1 . . ?
C9 C8 C7 121.50(17) . . ?
C9 C8 H8 119.2 . . ?
C7 C8 H8 119.2 . . ?
C3 C4 C5 120.2(2) . . ?
C3 C4 H4 119.9 . . ?
C5 C4 H4 119.9 . . ?
C8 C9 C10 121.46(18) . . ?
C8 C9 H9 119.3 . . ?
C10 C9 H9 119.3 . . ?
C5 C6 C7 120.0(2) . . ?
C5 C6 H6 120.0 . . ?
C7 C6 H6 120.0 . . ?
C6 C5 C4 122.0(2) . . ?
C6 C5 H5 119.0 . . ?
C4 C5 H5 119.0 . . ?

loop_
_geom_bond_atom_site_label_1
_geom_bond_atom_site_label_2
_geom_bond_distance
_geom_bond_site_symmetry_2
_geom_bond_publ_flag
Si11 C1 1.8625(15) . ?
Si11 C13 1.8685(14) . ?
Si11 C19 1.8699(15) . ?
Si11 C12 1.8986(16) . ?
C2 C7 1.412(2) . ?
C2 C3 1.425(2) . ?
C2 C1 1.427(2) . ?
C13 C14 1.391(2) . ?
C13 C18 1.399(2) . ?
C1 C10 1.372(2) . ?
C19 C24 1.387(2) . ?
C19 C20 1.399(2) . ?
C14 C15 1.382(2) . ?
C14 H14 0.9300 . ?
C3 C4 1.377(2) . ?
C3 C12 1.502(2) . ?
C18 C17 1.384(2) . ?
C18 H18 0.9300 . ?
C24 C23 1.383(2) . ?
C24 H24 0.9300 . ?
C20 C21 1.379(2) . ?
C20 H20 0.9300 . ?
C10 C9 1.420(3) . ?
C10 H10 0.9300 . ?
C7 C6 1.412(3) . ?
C7 C8 1.419(3) . ?
C17 C16 1.374(3) . ?
C17 H17 0.9300 . ?
C12 H12A 0.9700 . ?
C12 H12B 0.9700 . ?
C23 C22 1.365(3) . ?
C23 H23 0.9300 . ?
C16 C15 1.367(3) . ?
C16 H16 0.9300 . ?
C21 C22 1.376(3) . ?
C21 H21 0.9300 . ?
C15 H15 0.9300 . ?
C22 H22 0.9300 . ?
C8 C9 1.348(3) . ?
C8 H8 0.9300 . ?
C4 C5 1.391(3) . ?
C4 H4 0.9300 . ?
C9 H9 0.9300 . ?
C6 C5 1.368(4) . ?
C6 H6 0.9300 . ?
C5 H5 0.9300 . ?

loop_
_geom_torsion_atom_site_label_1
_geom_torsion_atom_site_label_2
_geom_torsion_atom_site_label_3
_geom_torsion_atom_site_label_4
_geom_torsion
_geom_torsion_site_symmetry_1
_geom_torsion_site_symmetry_2
_geom_torsion_site_symmetry_3
_geom_torsion_site_symmetry_4
_geom_torsion_publ_flag
C1 Si11 C13 C14 -3.59(15) . . . . ?
C19 Si11 C13 C14 121.91(13) . . . . ?
C12 Si11 C13 C14 -109.54(14) . . . . ?
C1 Si11 C13 C18 173.73(12) . . . . ?
C19 Si11 C13 C18 -60.78(14) . . . . ?
C12 Si11 C13 C18 67.77(14) . . . . ?
C7 C2 C1 C10 0.1(2) . . . . ?
C3 C2 C1 C10 179.65(13) . . . . ?
C7 C2 C1 Si11 -176.77(11) . . . . ?
C3 C2 C1 Si11 2.74(15) . . . . ?
C13 Si11 C1 C10 61.65(16) . . . . ?
C19 Si11 C1 C10 -64.50(16) . . . . ?
C12 Si11 C1 C10 179.87(15) . . . . ?
C13 Si11 C1 C2 -122.05(10) . . . . ?
C19 Si11 C1 C2 111.80(10) . . . . ?
C12 Si11 C1 C2 -3.83(10) . . . . ?
C1 Si11 C19 C24 131.66(14) . . . . ?
C13 Si11 C19 C24 3.90(16) . . . . ?
C12 Si11 C19 C24 -125.34(14) . . . . ?
C1 Si11 C19 C20 -46.16(14) . . . . ?
C13 Si11 C19 C20 -173.91(12) . . . . ?
C12 Si11 C19 C20 56.85(14) . . . . ?
C18 C13 C14 C15 0.6(2) . . . . ?
Si11 C13 C14 C15 178.00(13) . . . . ?
C7 C2 C3 C4 -0.2(2) . . . . ?
C1 C2 C3 C4 -179.76(14) . . . . ?
C7 C2 C3 C12 179.88(13) . . . . ?
C1 C2 C3 C12 0.37(19) . . . . ?
C14 C13 C18 C17 -1.1(2) . . . . ?
Si11 C13 C18 C17 -178.54(12) . . . . ?
C20 C19 C24 C23 -0.8(2) . . . . ?
Si11 C19 C24 C23 -178.63(14) . . . . ?
C24 C19 C20 C21 0.5(3) . . . . ?
Si11 C19 C20 C21 178.51(15) . . . . ?
C2 C1 C10 C9 -0.2(2) . . . . ?
Si11 C1 C10 C9 175.73(12) . . . . ?
C3 C2 C7 C6 1.0(2) . . . . ?
C1 C2 C7 C6 -179.53(14) . . . . ?
C3 C2 C7 C8 -179.10(14) . . . . ?
C1 C2 C7 C8 0.4(2) . . . . ?
C13 C18 C17 C16 0.6(3) . . . . ?
C4 C3 C12 Si11 176.98(14) . . . . ?
C2 C3 C12 Si11 -3.16(16) . . . . ?
C1 Si11 C12 C3 3.88(11) . . . . ?
C13 Si11 C12 C3 122.41(10) . . . . ?
C19 Si11 C12 C3 -109.66(11) . . . . ?
C19 C24 C23 C22 0.5(3) . . . . ?
C18 C17 C16 C15 0.4(3) . . . . ?
C19 C20 C21 C22 0.0(3) . . . . ?
C17 C16 C15 C14 -1.0(3) . . . . ?
C13 C14 C15 C16 0.4(3) . . . . ?
C24 C23 C22 C21 0.0(3) . . . . ?
C20 C21 C22 C23 -0.2(3) . . . . ?
C2 C7 C8 C9 -0.9(3) . . . . ?
C6 C7 C8 C9 179.06(18) . . . . ?
C2 C3 C4 C5 -0.5(2) . . . . ?
C12 C3 C4 C5 179.34(16) . . . . ?
C7 C8 C9 C10 0.8(3) . . . . ?
C1 C10 C9 C8 -0.2(3) . . . . ?
C2 C7 C6 C5 -1.0(3) . . . . ?
C8 C7 C6 C5 179.13(18) . . . . ?
C7 C6 C5 C4 0.2(3) . . . . ?
C3 C4 C5 C6 0.5(3) . . . . ?
